data_7208703
loop_
_publ_author_name
'Cheng, P.-C.'
'Tseng, F.-S.'
'Yeh, C.-T.'
'Chang, T.-G.'
'Kao, C.-C.'
'Lin, C.-H.'
'Liu, W.-R.'
'Chen, J.-S.'
'Zima, V.'

_publ_section_title
;
 Synthesis, structures, and properties of alkali and alkaline earth
 coordination polymers based on V-shaped ligand
;
_journal_issue 20
_journal_name_full CrystEngComm
_journal_page_first 6812
_journal_paper_doi 10.1039/c2ce25589h
_journal_volume 14
_journal_year 2012
_chemical_formula_moiety 'C14 H9 Cs O5'
_chemical_formula_sum 'C14 H9 Cs O5'
_chemical_formula_weight 390.12
_chemical_name_systematic
;
?
;
_space_group_IT_number 52
_symmetry_cell_setting orthorhombic
_symmetry_space_group_name_Hall '-P 2a 2bc'
_symmetry_space_group_name_H-M 'P n n a'
_atom_sites_solution_hydrogens geom
_atom_sites_solution_primary direct
_atom_sites_solution_secondary difmap
_audit_creation_method SHELXL-97
_cell_angle_alpha 90.00
_cell_angle_beta 90.00
_cell_angle_gamma 90.00
_cell_formula_units_Z 4
_cell_length_a 6.74770(10)
_cell_length_b 28.4272(3)
_cell_length_c 7.09860(10)
_cell_measurement_reflns_used 7048
_cell_measurement_temperature 295(2)
_cell_measurement_theta_max 28.3247
_cell_measurement_theta_min 2.8662
_cell_volume 1361.64(3)
_computing_cell_refinement 'SAINT V7.68A (Bruker AXS, 2009)'
_computing_data_collection 'APEX2 (Bruker AXS, 2010)'
_computing_data_reduction 'SAINT V7.68A (Bruker AXS, 2009)'
_computing_molecular_graphics 'SHELXTL (Sheldrick, 2008)'
_computing_publication_material SHELXTL
_computing_structure_refinement 'SHELXL-97 (Sheldrick, 2008)'
_computing_structure_solution 'SHELXS-97 (Sheldrick, 2008)'
_diffrn_ambient_temperature 295(2)
_diffrn_detector_area_resol_mean 8.333
_diffrn_measured_fraction_theta_full 0.998
_diffrn_measured_fraction_theta_max 0.998
_diffrn_measurement_device_type 'Bruker APEX-II CCD'
_diffrn_measurement_method '\w scans'
_diffrn_radiation_monochromator graphite
_diffrn_radiation_source 'fine-focus sealed tube'
_diffrn_radiation_type MoK\a
_diffrn_radiation_wavelength 0.71073
_diffrn_reflns_av_R_equivalents 0.0780
_diffrn_reflns_av_sigmaI/netI 0.0344
_diffrn_reflns_limit_h_max 7
_diffrn_reflns_limit_h_min -9
_diffrn_reflns_limit_k_max 37
_diffrn_reflns_limit_k_min -37
_diffrn_reflns_limit_l_max 9
_diffrn_reflns_limit_l_min -7
_diffrn_reflns_number 11769
_diffrn_reflns_theta_full 28.33
_diffrn_reflns_theta_max 28.33
_diffrn_reflns_theta_min 2.87
_exptl_absorpt_coefficient_mu 2.735
_exptl_absorpt_correction_T_max 0.7176
_exptl_absorpt_correction_T_min 0.5148
_exptl_absorpt_correction_type multi-scan
_exptl_absorpt_process_details 'SADABS V2008/1 (Bruker AXS)'
_exptl_crystal_colour colourless
_exptl_crystal_density_diffrn 1.903
_exptl_crystal_density_method 'not measured'
_exptl_crystal_description lamellar
_exptl_crystal_F_000 752
_exptl_crystal_size_max 0.28
_exptl_crystal_size_mid 0.15
_exptl_crystal_size_min 0.13
_refine_diff_density_max 1.359
_refine_diff_density_min -0.724
_refine_diff_density_rms 0.096
_refine_ls_extinction_coef 0.0159(8)
_refine_ls_extinction_expression Fc^*^=kFc[1+0.001xFc^2^\l^3^/sin(2\q)]^-1/4^
_refine_ls_extinction_method SHELXL
_refine_ls_goodness_of_fit_ref 1.015
_refine_ls_hydrogen_treatment constr
_refine_ls_matrix_type full
_refine_ls_number_parameters 93
_refine_ls_number_reflns 1698
_refine_ls_number_restraints 0
_refine_ls_restrained_S_all 1.015
_refine_ls_R_factor_all 0.0373
_refine_ls_R_factor_gt 0.0291
_refine_ls_shift/su_max 0.000
_refine_ls_shift/su_mean 0.000
_refine_ls_structure_factor_coef Fsqd
_refine_ls_weighting_details 'calc w=1/[\s^2^(Fo^2^)+(0.0400P)^2^+0.3399P] where P=(Fo^2^+2Fc^2^)/3'
_refine_ls_weighting_scheme calc
_refine_ls_wR_factor_gt 0.0727
_refine_ls_wR_factor_ref 0.0762
_reflns_number_gt 1339
_reflns_number_total 1698
_reflns_threshold_expression >2sigma(I)
_cod_data_source_file c2ce25589h.txt
_cod_data_source_block 5
_cod_database_code 7208703

loop_
_symmetry_equiv_pos_as_xyz
'x, y, z'
'-x+1/2, -y, z'
'-x+1/2, y+1/2, -z+1/2'
'x, -y+1/2, -z+1/2'
'-x, -y, -z'
'x-1/2, y, -z'
'x-1/2, -y-1/2, z-1/2'
'-x, y-1/2, z-1/2'

loop_
_atom_site_label
_atom_site_type_symbol
_atom_site_fract_x
_atom_site_fract_y
_atom_site_fract_z
_atom_site_U_iso_or_equiv
_atom_site_adp_type
_atom_site_occupancy
_atom_site_symmetry_multiplicity
_atom_site_calc_flag
_atom_site_refinement_flags
Cs1 Cs 0.2500 0.5000 0.28040(4) 0.03707(13) Uani 1 2 d S
O3 O 0.5997(3) 0.7500 0.7500 0.0330(5) Uani 1 2 d S
C6 C 0.5866(3) 0.67182(7) 0.8548(3) 0.0310(5) Uani 1 1 d .
H6A H 0.7000 0.6777 0.9255 0.037 Uiso 1 1 calc R
C2 C 0.3368(3) 0.61827(7) 0.7443(3) 0.0239(4) Uani 1 1 d .
C4 C 0.3288(4) 0.69969(7) 0.6485(4) 0.0319(5) Uani 1 1 d .
H4A H 0.2692 0.7241 0.5823 0.038 Uiso 1 1 calc R
O1 O 0.1127(2) 0.56091(5) 0.6250(2) 0.0400(4) Uani 1 1 d .
C1 C 0.2485(3) 0.56985(10) 0.7343(4) 0.0275(5) Uani 1 1 d .
C5 C 0.4982(3) 0.70749(7) 0.7535(3) 0.0246(5) Uani 1 1 d .
C7 C 0.5044(3) 0.62722(7) 0.8500(3) 0.0300(5) Uani 1 1 d .
H7A H 0.5627 0.6030 0.9186 0.036 Uiso 1 1 calc R
C3 C 0.2496(3) 0.65470(9) 0.6440(4) 0.0314(5) Uani 1 1 d .
H3A H 0.1365 0.6489 0.5728 0.038 Uiso 1 1 calc R
O2 O 0.3262(3) 0.53943(5) 0.8473(3) 0.0355(4) Uani 1 1 d .
H2 H 0.2781 0.5134 0.8269 0.043 Uiso 0.50 1 calc PR

loop_
_atom_site_aniso_label
_atom_site_aniso_U_11
_atom_site_aniso_U_22
_atom_site_aniso_U_33
_atom_site_aniso_U_23
_atom_site_aniso_U_13
_atom_site_aniso_U_12
Cs1 0.02783(17) 0.0496(2) 0.03380(19) 0.000 0.000 -0.00406(9)
O3 0.0312(12) 0.0166(11) 0.0513(14) 0.0003(9) 0.000 0.000
C6 0.0333(11) 0.0250(11) 0.0348(13) 0.0000(9) -0.0125(10) -0.0020(9)
C2 0.0253(12) 0.0207(10) 0.0256(11) -0.0011(8) 0.0014(10) -0.0002(10)
C4 0.0391(12) 0.0223(10) 0.0343(13) 0.0056(9) -0.0073(13) 0.0022(10)
O1 0.0406(9) 0.0353(9) 0.0442(11) -0.0013(8) -0.0117(9) -0.0115(7)
C1 0.0292(14) 0.0248(13) 0.0287(13) -0.0038(9) 0.0058(10) -0.0008(9)
C5 0.0296(12) 0.0175(10) 0.0266(11) -0.0011(8) 0.0021(10) -0.0001(8)
C7 0.0365(12) 0.0207(10) 0.0328(12) 0.0039(9) -0.0091(11) 0.0009(9)
C3 0.0325(13) 0.0291(12) 0.0324(14) 0.0013(11) -0.0082(10) -0.0024(9)
O2 0.0415(9) 0.0195(8) 0.0455(10) 0.0028(7) -0.0066(9) -0.0053(7)

loop_
_atom_type_symbol
_atom_type_description
_atom_type_scat_dispersion_real
_atom_type_scat_dispersion_imag
_atom_type_scat_source
C C 0.0033 0.0016 'International Tables Vol C Tables 4.2.6.8 and 6.1.1.4'
H H 0.0000 0.0000 'International Tables Vol C Tables 4.2.6.8 and 6.1.1.4'
O O 0.0106 0.0060 'International Tables Vol C Tables 4.2.6.8 and 6.1.1.4'
Cs Cs -0.3680 2.1192 'International Tables Vol C Tables 4.2.6.8 and 6.1.1.4'

loop_
_geom_angle_atom_site_label_1
_geom_angle_atom_site_label_2
_geom_angle_atom_site_label_3
_geom_angle
_geom_angle_site_symmetry_1
_geom_angle_site_symmetry_3
O1 Cs1 O1 154.74(7) 6_656 5_566
O1 Cs1 O1 84.57(4) 6_656 2_565
O1 Cs1 O1 75.74(4) 5_566 2_565
O1 Cs1 O1 75.74(4) 6_656 .
O1 Cs1 O1 84.57(4) 5_566 .
O1 Cs1 O1 77.52(6) 2_565 .
O1 Cs1 O2 125.17(4) 6_656 6_556
O1 Cs1 O2 63.12(4) 5_566 6_556
O1 Cs1 O2 132.67(4) 2_565 6_556
O1 Cs1 O2 76.34(4) . 6_556
O1 Cs1 O2 63.12(4) 6_656 5_666
O1 Cs1 O2 125.17(4) 5_566 5_666
O1 Cs1 O2 76.34(4) 2_565 5_666
O1 Cs1 O2 132.66(4) . 5_666
O2 Cs1 O2 147.10(6) 6_556 5_666
O1 Cs1 O2 121.15(4) 6_656 2_564
O1 Cs1 O2 83.60(4) 5_566 2_564
O1 Cs1 O2 125.65(4) 2_565 2_564
O1 Cs1 O2 149.85(4) . 2_564
O2 Cs1 O2 73.56(5) 6_556 2_564
O2 Cs1 O2 75.96(4) 5_666 2_564
O1 Cs1 O2 83.60(4) 6_656 1_554
O1 Cs1 O2 121.15(4) 5_566 1_554
O1 Cs1 O2 149.85(4) 2_565 1_554
O1 Cs1 O2 125.65(4) . 1_554
O2 Cs1 O2 75.96(4) 6_556 1_554
O2 Cs1 O2 73.56(5) 5_666 1_554
O2 Cs1 O2 43.71(5) 2_564 1_554
O1 Cs1 C1 61.34(4) 6_656 .
O1 Cs1 C1 96.17(5) 5_566 .
O1 Cs1 C1 68.08(5) 2_565 .
O1 Cs1 C1 17.40(4) . .
O2 Cs1 C1 93.15(5) 6_556 .
O2 Cs1 C1 115.28(4) 5_666 .
O2 Cs1 C1 165.29(5) 2_564 .
O2 Cs1 C1 127.80(5) 1_554 .
O1 Cs1 C1 96.17(5) 6_656 2_565
O1 Cs1 C1 61.34(4) 5_566 2_565
O1 Cs1 C1 17.40(4) 2_565 2_565
O1 Cs1 C1 68.08(5) . 2_565
O2 Cs1 C1 115.28(4) 6_556 2_565
O2 Cs1 C1 93.15(5) 5_666 2_565
O2 Cs1 C1 127.80(5) 2_564 2_565
O2 Cs1 C1 165.29(5) 1_554 2_565
C1 Cs1 C1 63.30(9) . 2_565
O1 Cs1 C1 167.95(5) 6_656 5_566
O1 Cs1 C1 14.91(5) 5_566 5_566
O1 Cs1 C1 89.68(5) 2_565 5_566
O1 Cs1 C1 92.70(5) . 5_566
O2 Cs1 C1 53.25(5) 6_556 5_566
O2 Cs1 C1 125.68(5) 5_666 5_566
O2 Cs1 C1 70.71(5) 2_564 5_566
O2 Cs1 C1 106.31(5) 1_554 5_566
C1 Cs1 C1 106.68(4) . 5_566
C1 Cs1 C1 76.02(6) 2_565 5_566
O1 Cs1 C1 14.91(5) 6_656 6_656
O1 Cs1 C1 167.95(5) 5_566 6_656
O1 Cs1 C1 92.70(5) 2_565 6_656
O1 Cs1 C1 89.68(5) . 6_656
O2 Cs1 C1 125.68(5) 6_556 6_656
O2 Cs1 C1 53.25(5) 5_666 6_656
O2 Cs1 C1 106.31(5) 2_564 6_656
O2 Cs1 C1 70.71(5) 1_554 6_656
C1 Cs1 C1 76.02(6) . 6_656
C1 Cs1 C1 106.68(4) 2_565 6_656
C1 Cs1 C1 176.95(8) 5_566 6_656
C5 O3 C5 120.9(2) 4_566 .
C5 C6 C7 119.2(2) . .
C5 C6 H6A 120.4 . .
C7 C6 H6A 120.4 . .
C7 C2 C3 119.2(2) . .
C7 C2 C1 121.3(2) . .
C3 C2 C1 119.4(2) . .
C5 C4 C3 118.6(2) . .
C5 C4 H4A 120.7 . .
C3 C4 H4A 120.7 . .
C1 O1 Cs1 124.97(16) . 5_566
C1 O1 Cs1 112.76(14) . .
Cs1 O1 Cs1 95.43(4) 5_566 .
O1 C1 O2 123.9(2) . .
O1 C1 C2 121.1(2) . .
O2 C1 C2 115.1(2) . .
O1 C1 Cs1 49.84(12) . .
O2 C1 Cs1 100.18(15) . .
C2 C1 Cs1 121.35(15) . .
O2 C1 Cs1 91.47(14) . 5_566
C2 C1 Cs1 143.96(15) . 5_566
Cs1 C1 Cs1 73.32(4) . 5_566
C6 C5 C4 121.38(19) . .
C6 C5 O3 115.86(19) . .
C4 C5 O3 122.50(19) . .
C2 C7 C6 120.7(2) . .
C2 C7 H7A 119.7 . .
C6 C7 H7A 119.7 . .
C4 C3 C2 120.9(2) . .
C4 C3 H3A 119.6 . .
C2 C3 H3A 119.6 . .
C1 O2 Cs1 114.90(14) . 5_666
C1 O2 Cs1 137.78(15) . 1_556
Cs1 O2 Cs1 106.44(5) 5_666 1_556
C1 O2 H2 109.5 . .
Cs1 O2 H2 89.3 5_666 .
Cs1 O2 H2 78.3 1_556 .

loop_
_geom_bond_atom_site_label_1
_geom_bond_atom_site_label_2
_geom_bond_distance
_geom_bond_site_symmetry_2
Cs1 O1 3.0723(16) 6_656
Cs1 O1 3.0723(16) 5_566
Cs1 O1 3.1367(17) 2_565
Cs1 O1 3.1367(17) .
Cs1 O2 3.2026(18) 6_556
Cs1 O2 3.2026(18) 5_666
Cs1 O2 3.3122(18) 2_564
Cs1 O2 3.3122(18) 1_554
O3 C5 1.389(2) 4_566
O3 C5 1.389(2) .
C6 C5 1.378(3) .
C6 C7 1.384(3) .
C6 H6A 0.9300 .
C2 C7 1.381(3) .
C2 C3 1.388(3) .
C2 C1 1.502(3) .
C4 C5 1.383(3) .
C4 C3 1.386(3) .
C4 H4A 0.9300 .
O1 C1 1.227(3) .
O1 Cs1 3.0724(15) 5_566
C1 O2 1.291(3) .
C7 H7A 0.9300 .
C3 H3A 0.9300 .
O2 Cs1 3.2026(18) 5_666
O2 Cs1 3.3122(18) 1_556
O2 H2 0.8200 .

loop_
_geom_hbond_atom_site_label_D
_geom_hbond_atom_site_label_H
_geom_hbond_atom_site_label_A
_geom_hbond_distance_DH
_geom_hbond_distance_HA
_geom_hbond_distance_DA
_geom_hbond_angle_DHA
_geom_hbond_site_symmetry_A
O2 H2 O2 0.82 1.67 2.466(3) 164.8 2_565
